data_7107117
loop_
_publ_author_name
'Peng Huang'
'Chao Qin'
'Xin-Long Wang'
'Chun-Yi Sun'
'Guang-Sheng Yang'
'Kui-Zhan Shao'
'Yan-Qing Jiao'
'Kun Zhou'
'Zhong-Min Su'

_publ_section_title
;
 An unprecedented organic-inorganic hybrid based on the first
 {Nb10V4O40(OH)2}^12-^ clusters and copper cations
;
_journal_name_full Chem.Commun.
_journal_page_first 103
_journal_paper_doi 10.1039/c1cc15684e
_journal_volume 48
_journal_year 2011
_chemical_formula_moiety 'C144 H150 Cu12 N24 Nb20 O103 V8'
_chemical_formula_sum 'C144 H150 Cu12 N24 Nb20 O103 V8'
_chemical_formula_weight 6893.08
_chemical_name_systematic
;
?
;
_space_group_IT_number 2
_symmetry_cell_setting triclinic
_symmetry_space_group_name_Hall '-P 1'
_symmetry_space_group_name_H-M 'P -1'
_atom_sites_solution_hydrogens geom
_atom_sites_solution_primary direct
_atom_sites_solution_secondary difmap
_audit_creation_method SHELXL-97
_cell_angle_alpha 111.366(2)
_cell_angle_beta 108.417(2)
_cell_angle_gamma 93.655(2)
_cell_formula_units_Z 1
_cell_length_a 18.429(5)
_cell_length_b 18.778(2)
_cell_length_c 23.173(3)
_cell_measurement_reflns_used 21366
_cell_measurement_temperature 296(2)
_cell_measurement_theta_max 24.00
_cell_measurement_theta_min 1.21
_cell_volume 6939(2)
_computing_cell_refinement 'SMART (Bruker, 1997)'
_computing_data_collection 'SMART (Bruker, 1997)'
_computing_data_reduction SAINT
_computing_molecular_graphics 'SHELXTL-PLUS (Sheldrick, 1990)'
_computing_publication_material SHELXL-97
_computing_structure_refinement 'SHELXL-97 (Sheldrick, 1997)'
_computing_structure_solution 'SHELXS-97(Sheldrick, 1997)'
_diffrn_ambient_temperature 296(2)
_diffrn_measured_fraction_theta_full 0.980
_diffrn_measured_fraction_theta_max 0.980
_diffrn_measurement_device_type 'Bruker APEX CCD area-detector'
_diffrn_measurement_method '\w scans'
_diffrn_radiation_monochromator graphite
_diffrn_radiation_source 'fine-focus sealed tube'
_diffrn_radiation_type MoK\a
_diffrn_radiation_wavelength 0.71073
_diffrn_reflns_av_R_equivalents 0.0399
_diffrn_reflns_av_sigmaI/netI 0.0990
_diffrn_reflns_limit_h_max 16
_diffrn_reflns_limit_h_min -21
_diffrn_reflns_limit_k_max 20
_diffrn_reflns_limit_k_min -21
_diffrn_reflns_limit_l_max 26
_diffrn_reflns_limit_l_min -18
_diffrn_reflns_number 31850
_diffrn_reflns_theta_full 24.00
_diffrn_reflns_theta_max 24.00
_diffrn_reflns_theta_min 1.21
_exptl_absorpt_coefficient_mu 2.017
_exptl_absorpt_correction_T_max 0.600
_exptl_absorpt_correction_T_min 0.500
_exptl_absorpt_correction_type multi-scan
_exptl_absorpt_process_details 'SADABS(Sheldrick, 1996)'
_exptl_crystal_colour blue
_exptl_crystal_density_diffrn 1.650
_exptl_crystal_density_method 'not measured'
_exptl_crystal_description block
_exptl_crystal_F_000 3358
_exptl_crystal_size_max 0.36
_exptl_crystal_size_mid 0.29
_exptl_crystal_size_min 0.25
_refine_diff_density_max 2.358
_refine_diff_density_min -1.034
_refine_diff_density_rms 0.264
_refine_ls_extinction_method none
_refine_ls_goodness_of_fit_ref 1.018
_refine_ls_hydrogen_treatment mixed
_refine_ls_matrix_type full
_refine_ls_number_parameters 753
_refine_ls_number_reflns 21366
_refine_ls_number_restraints 0
_refine_ls_restrained_S_all 1.018
_refine_ls_R_factor_all 0.1577
_refine_ls_R_factor_gt 0.0933
_refine_ls_shift/su_max 0.000
_refine_ls_shift/su_mean 0.000
_refine_ls_structure_factor_coef Fsqd
_refine_ls_weighting_details 'calc w=1/[\s^2^(Fo^2^)+(0.1877P)^2^+42.6636P] where P=(Fo^2^+2Fc^2^)/3'
_refine_ls_weighting_scheme calc
_refine_ls_wR_factor_gt 0.2629
_refine_ls_wR_factor_ref 0.3204
_reflns_number_gt 11843
_reflns_number_total 21366
_reflns_threshold_expression >2sigma(I)
_cod_data_source_file c1cc15684e.txt
_cod_data_source_block mm
_cod_original_sg_symbol_H-M p-1
_cod_database_code 7107117

loop_
_symmetry_equiv_pos_as_xyz
'x, y, z'
'-x, -y, -z'

loop_
_atom_site_label
_atom_site_type_symbol
_atom_site_fract_x
_atom_site_fract_y
_atom_site_fract_z
_atom_site_U_iso_or_equiv
_atom_site_adp_type
_atom_site_occupancy
_atom_site_symmetry_multiplicity
_atom_site_calc_flag
_atom_site_refinement_flags
Cu1 Cu 0.23211(11) 0.35117(10) 0.25155(10) 0.0357(5) Uani 1 1 d .
Cu2 Cu 0.27516(11) 0.48562(10) 0.40964(10) 0.0380(5) Uani 1 1 d .
Cu3 Cu 0.19491(13) 0.23005(12) 0.08981(11) 0.0501(6) Uani 1 1 d .
Cu4 Cu -0.10394(10) 0.02586(10) 0.27958(9) 0.0331(5) Uani 1 1 d .
Cu5 Cu -0.07419(12) 0.15061(11) 0.44067(10) 0.0399(5) Uani 1 1 d .
Cu6 Cu -0.14656(12) -0.10151(11) 0.11692(10) 0.0440(5) Uani 1 1 d .
Nb1 Nb -0.02349(8) 0.22637(8) 0.34015(7) 0.0323(4) Uani 1 1 d .
Nb2 Nb 0.10036(8) 0.34425(7) 0.32469(7) 0.0319(3) Uani 1 1 d .
Nb3 Nb -0.06559(8) 0.10067(8) 0.18029(7) 0.0345(4) Uani 1 1 d .
Nb4 Nb 0.12634(7) 0.15211(7) 0.29043(7) 0.0285(3) Uani 1 1 d .
Nb5 Nb 0.05838(8) 0.21739(8) 0.16461(7) 0.0358(4) Uani 1 1 d .
Nb6 Nb 0.08769(8) 0.08909(8) 0.39519(7) 0.0314(3) Uani 1 1 d .
Nb7 Nb 0.04975(8) -0.03448(7) 0.23853(7) 0.0324(3) Uani 1 1 d .
Nb8 Nb 0.25137(9) 0.15724(8) 0.21611(8) 0.0388(4) Uani 1 1 d .
Nb9 Nb 0.29172(8) 0.28397(8) 0.37242(8) 0.0358(4) Uani 1 1 d .
Nb10 Nb -0.08451(8) 0.28599(9) 0.21518(8) 0.0398(4) Uani 1 1 d .
V1 V 0.12582(19) -0.09456(16) 0.36537(16) 0.0488(8) Uani 1 1 d .
V2 V 0.2079(2) -0.04799(18) 0.1787(2) 0.0628(10) Uani 1 1 d .
V3 V 0.4333(2) 0.1926(2) 0.3345(2) 0.0814(12) Uani 1 1 d .
V4 V 0.2779(2) 0.2158(2) 0.49722(18) 0.0730(12) Uani 1 1 d .
C3 C 0.3142(10) 0.6362(10) 0.4142(8) 0.044(4) Uiso 1 1 d .
C5 C 0.3831(10) 0.6103(9) 0.4238(8) 0.043(4) Uiso 1 1 d .
C6 C 0.2652(10) 0.4963(10) 0.2439(9) 0.047(4) Uiso 1 1 d .
C7 C 0.3982(11) 0.3658(12) 0.2578(10) 0.059(5) Uiso 1 1 d .
H7A H 0.3974 0.3163 0.2579 0.071 Uiso 1 1 calc R
C8 C 0.4475(12) 0.5070(13) 0.4270(10) 0.069(6) Uiso 1 1 d .
H8A H 0.4462 0.4558 0.4230 0.083 Uiso 1 1 calc R
C9 C 0.2384(12) 0.7328(12) 0.4046(10) 0.067(6) Uiso 1 1 d .
H9A H 0.2337 0.7812 0.4032 0.080 Uiso 1 1 calc R
C10 C 0.3354(11) 0.4661(11) 0.2506(10) 0.056(5) Uiso 1 1 d .
C11 C 0.1896(13) 0.5914(14) 0.2354(11) 0.077(6) Uiso 1 1 d .
H11A H 0.1855 0.6405 0.2355 0.093 Uiso 1 1 calc R
C12 C 0.5176(13) 0.5530(12) 0.4393(11) 0.070(6) Uiso 1 1 d .
H12A H 0.5628 0.5328 0.4434 0.084 Uiso 1 1 calc R
C13 C 0.3113(13) 0.3283(12) 0.0832(11) 0.069(6) Uiso 1 1 d .
C14 C 0.3106(12) 0.7115(12) 0.4166(11) 0.068(6) Uiso 1 1 d .
C15 C 0.2474(14) 0.3667(13) 0.0753(12) 0.077(6) Uiso 1 1 d .
C16 C 0.2608(12) 0.5680(12) 0.2423(10) 0.062(5) Uiso 1 1 d .
C17 C 0.3543(13) 0.2178(13) 0.0887(11) 0.075(6) Uiso 1 1 d .
H17A H 0.3442 0.1677 0.0868 0.090 Uiso 1 1 calc R
C21 C 0.1363(12) 0.4678(12) 0.2300(10) 0.065(5) Uiso 1 1 d .
H21A H 0.0930 0.4338 0.2240 0.078 Uiso 1 1 calc R
C22 C 0.1848(12) 0.6104(11) 0.3964(10) 0.058(5) Uiso 1 1 d .
H22A H 0.1412 0.5776 0.3914 0.070 Uiso 1 1 calc R
C23 C 0.1759(13) 0.6843(13) 0.3951(11) 0.073(6) Uiso 1 1 d .
H23A H 0.1274 0.6985 0.3878 0.088 Uiso 1 1 calc R
C24 C 0.1268(13) 0.5446(12) 0.2287(11) 0.071(6) Uiso 1 1 d .
H24A H 0.0790 0.5600 0.2234 0.085 Uiso 1 1 calc R
C25 C 0.1234(13) 0.3612(12) 0.0674(10) 0.069(6) Uiso 1 1 d .
H25A H 0.0751 0.3373 0.0631 0.082 Uiso 1 1 calc R
C26 C 0.1313(17) 0.4315(16) 0.0661(14) 0.104(9) Uiso 1 1 d .
H26A H 0.0887 0.4558 0.0644 0.125 Uiso 1 1 calc R
C27 C 0.2557(13) 0.4367(13) 0.0710(11) 0.072(6) Uiso 1 1 d .
C28 C 0.4032(13) 0.5125(13) 0.2557(11) 0.069(6) Uiso 1 1 d .
C29 C 0.4626(14) 0.4055(13) 0.2626(12) 0.080(7) Uiso 1 1 d .
H29A H 0.5074 0.3844 0.2671 0.096 Uiso 1 1 calc R
C30 C 0.4494(17) 0.7365(16) 0.4422(13) 0.098(8) Uiso 1 1 d .
H30A H 0.4957 0.7716 0.4561 0.118 Uiso 1 1 calc R
C31 C 0.4537(13) 0.6579(13) 0.4369(11) 0.075(6) Uiso 1 1 d .
C32 C 0.3321(15) 0.4710(16) 0.0764(13) 0.092(8) Uiso 1 1 d .
H32A H 0.3392 0.5199 0.0754 0.110 Uiso 1 1 calc R
C33 C 0.3339(15) 0.6137(16) 0.2508(13) 0.094(8) Uiso 1 1 d .
H33A H 0.3355 0.6649 0.2547 0.113 Uiso 1 1 calc R
C34 C 0.3819(16) 0.3600(16) 0.0828(13) 0.094(8) Uiso 1 1 d .
C35 C 0.3978(16) 0.5846(15) 0.2532(13) 0.096(8) Uiso 1 1 d .
H35A H 0.4406 0.6136 0.2531 0.115 Uiso 1 1 calc R
C36 C 0.1920(15) 0.4679(16) 0.0670(13) 0.093(8) Uiso 1 1 d .
H36A H 0.1924 0.5164 0.0649 0.111 Uiso 1 1 calc R
C37 C 0.4446(17) 0.3135(17) 0.0853(14) 0.107(9) Uiso 1 1 d .
H37A H 0.4910 0.3290 0.0812 0.128 Uiso 1 1 calc R
C38 C 0.4643(15) 0.4782(14) 0.2609(12) 0.089(7) Uiso 1 1 d .
H38A H 0.5106 0.5046 0.2636 0.107 Uiso 1 1 calc R
C39 C 0.3874(15) 0.7594(16) 0.4292(13) 0.095(8) Uiso 1 1 d .
H39A H 0.3879 0.8079 0.4271 0.114 Uiso 1 1 calc R
C40 C 0.5191(17) 0.6248(16) 0.4449(14) 0.104(9) Uiso 1 1 d .
H40A H 0.5667 0.6554 0.4547 0.125 Uiso 1 1 calc R
C44 C -0.2588(10) -0.0254(10) 0.2623(8) 0.044(4) Uiso 1 1 d .
C45 C -0.2213(10) -0.0875(10) 0.2666(9) 0.049(4) Uiso 1 1 d .
C46 C -0.1120(11) -0.1350(10) 0.2760(9) 0.051(5) Uiso 1 1 d .
H46A H -0.0590 -0.1274 0.2830 0.062 Uiso 1 1 calc R
C47 C -0.0925(11) -0.0116(11) 0.4370(9) 0.057(5) Uiso 1 1 d .
H47A H -0.0412 -0.0090 0.4389 0.069 Uiso 1 1 calc R
C48 C -0.1491(11) -0.2083(11) 0.2690(10) 0.059(5) Uiso 1 1 d .
H48A H -0.1227 -0.2488 0.2694 0.070 Uiso 1 1 calc R
C49 C -0.1958(11) 0.0455(11) 0.4345(10) 0.058(5) Uiso 1 1 d .
C50 C -0.1285(13) -0.2621(12) 0.1081(11) 0.072(6) Uiso 1 1 d .
H50A H -0.0768 -0.2494 0.1126 0.086 Uiso 1 1 calc R
C51 C -0.2280(11) 0.1122(10) 0.4339(9) 0.052(5) Uiso 1 1 d .
C52 C -0.2430(13) -0.0174(13) 0.4297(11) 0.069(6) Uiso 1 1 d .
C53 C -0.1604(16) -0.3395(15) 0.1031(13) 0.095(8) Uiso 1 1 d .
H53A H -0.1283 -0.3754 0.1057 0.114 Uiso 1 1 calc R
C54 C -0.2656(11) -0.1555(11) 0.2591(10) 0.060(5) Uiso 1 1 d .
C55 C -0.1291(12) -0.0823(13) 0.4332(11) 0.071(6) Uiso 1 1 d .
H55A H -0.1041 -0.1236 0.4340 0.085 Uiso 1 1 calc R
C56 C -0.2978(11) -0.1761(11) 0.0937(10) 0.058(5) Uiso 1 1 d .
C57 C -0.2494(11) -0.2347(11) 0.0957(9) 0.052(5) Uiso 1 1 d .
C58 C -0.2316(12) -0.2154(12) 0.2614(10) 0.064(5) Uiso 1 1 d .
H58A H -0.2595 -0.2606 0.2582 0.076 Uiso 1 1 calc R
C59 C -0.3653(14) 0.0380(13) 0.2537(11) 0.075(6) Uiso 1 1 d .
H59A H -0.4170 0.0391 0.2498 0.090 Uiso 1 1 calc R
C60 C -0.3186(15) -0.0158(15) 0.4260(12) 0.089(7) Uiso 1 1 d .
H60A H -0.3487 -0.0594 0.4234 0.107 Uiso 1 1 calc R
C61 C -0.2057(14) -0.0838(14) 0.4282(11) 0.080(7) Uiso 1 1 d .
H61A H -0.2348 -0.1291 0.4237 0.096 Uiso 1 1 calc R
C62 C -0.3371(11) -0.0243(11) 0.2578(9) 0.055(5) Uiso 1 1 d .
C63 C -0.2797(12) -0.3059(12) 0.0919(11) 0.067(6) Uiso 1 1 d .
C64 C -0.3499(14) -0.1563(15) 0.2526(12) 0.087(7) Uiso 1 1 d .
H64A H -0.3808 -0.2002 0.2487 0.104 Uiso 1 1 calc R
C65 C -0.3620(15) -0.3189(15) 0.0829(12) 0.090(7) Uiso 1 1 d .
H65A H -0.3856 -0.3661 0.0798 0.107 Uiso 1 1 calc R
C66 C -0.3054(13) 0.1129(13) 0.4275(11) 0.075(6) Uiso 1 1 d .
C67 C -0.3781(14) -0.0959(13) 0.2526(11) 0.076(6) Uiso 1 1 d .
H67A H -0.4300 -0.0982 0.2488 0.091 Uiso 1 1 calc R
C68 C -0.2321(14) -0.3569(14) 0.0953(11) 0.078(7) Uiso 1 1 d .
H68A H -0.2517 -0.4057 0.0919 0.094 Uiso 1 1 calc R
C69 C -0.3361(16) 0.1778(15) 0.4223(13) 0.097(8) Uiso 1 1 d .
H69A H -0.3880 0.1803 0.4170 0.116 Uiso 1 1 calc R
C70 C -0.4028(17) -0.2668(16) 0.0791(13) 0.099(8) Uiso 1 1 d .
H70A H -0.4550 -0.2787 0.0735 0.119 Uiso 1 1 calc R
C71 C -0.3747(15) -0.1919(15) 0.0827(12) 0.084(7) Uiso 1 1 d .
C72 C -0.4158(17) -0.1375(16) 0.0806(14) 0.101(8) Uiso 1 1 d .
H72A H -0.4676 -0.1463 0.0771 0.121 Uiso 1 1 calc R
C76 C -0.3049(13) -0.0582(13) 0.0889(11) 0.074(6) Uiso 1 1 d .
H76A H -0.2829 -0.0129 0.0881 0.089 Uiso 1 1 calc R
C77 C -0.3219(12) 0.0989(12) 0.2552(10) 0.066(6) Uiso 1 1 d .
H77A H -0.3438 0.1410 0.2511 0.079 Uiso 1 1 calc R
C78 C -0.2843(15) 0.2391(15) 0.4255(13) 0.092(8) Uiso 1 1 d .
H78A H -0.3014 0.2842 0.4242 0.110 Uiso 1 1 calc R
C79 C -0.2095(12) 0.2329(12) 0.4307(10) 0.068(6) Uiso 1 1 d .
H79A H -0.1771 0.2737 0.4316 0.082 Uiso 1 1 calc R
C80 C -0.2436(11) 0.0991(11) 0.2629(10) 0.059(5) Uiso 1 1 d .
H80A H -0.2133 0.1420 0.2648 0.071 Uiso 1 1 calc R
C81 C -0.3839(15) -0.0692(15) 0.0835(12) 0.090(7) Uiso 1 1 d .
H81A H -0.4127 -0.0306 0.0819 0.108 Uiso 1 1 calc R
C82 C -0.3515(16) 0.0481(15) 0.4262(13) 0.098(8) Uiso 1 1 d .
H82A H -0.4022 0.0489 0.4256 0.118 Uiso 1 1 calc R
C83 C 0.430(2) 0.247(2) 0.0939(17) 0.130(11) Uiso 1 1 d .
H83A H 0.4696 0.2208 0.1033 0.156 Uiso 1 1 calc R
C84 C 0.3866(18) 0.4379(17) 0.0820(14) 0.107(9) Uiso 1 1 d .
H84A H 0.4341 0.4634 0.0860 0.129 Uiso 1 1 calc R
N1 N -0.2618(9) -0.1101(9) 0.0950(8) 0.053(4) Uiso 1 1 d .
N2 N -0.1748(9) -0.2117(9) 0.1060(7) 0.053(4) Uiso 1 1 d .
N3 N -0.2125(7) 0.0404(7) 0.2674(6) 0.038(3) Uiso 1 1 d .
N4 N -0.1471(7) -0.0789(7) 0.2731(6) 0.038(3) Uiso 1 1 d .
N5 N -0.1818(8) 0.1722(8) 0.4343(7) 0.052(4) Uiso 1 1 d .
N6 N -0.1200(8) 0.0489(8) 0.4381(7) 0.047(4) Uiso 1 1 d .
N7 N 0.3001(9) 0.2553(9) 0.0865(8) 0.062(4) Uiso 1 1 d .
N8 N 0.1791(9) 0.3260(9) 0.0742(8) 0.057(4) Uiso 1 1 d .
N9 N 0.3336(8) 0.3954(8) 0.2527(7) 0.045(3) Uiso 1 1 d .
N10 N 0.2023(8) 0.4463(8) 0.2390(7) 0.048(4) Uiso 1 1 d .
N11 N 0.3802(8) 0.5364(8) 0.4206(7) 0.045(3) Uiso 1 1 d .
N12 N 0.2486(8) 0.5859(8) 0.4039(7) 0.050(4) Uiso 1 1 d .
O1 O 0.0003(5) 0.0138(5) 0.3075(5) 0.033(2) Uiso 1 1 d .
O2 O 0.1418(5) 0.0648(5) 0.3196(5) 0.031(2) Uiso 1 1 d .
O3 O 0.1263(6) 0.3154(6) 0.2413(5) 0.036(2) Uiso 1 1 d .
O4 O 0.2403(6) 0.1590(6) 0.3090(5) 0.034(2) Uiso 1 1 d .
O5 O 0.0540(6) 0.3237(5) 0.3828(5) 0.033(2) Uiso 1 1 d .
O6 O 0.0696(5) 0.1713(5) 0.3545(5) 0.030(2) Uiso 1 1 d .
O7 O 0.2725(6) 0.2719(6) 0.2771(5) 0.043(3) Uiso 1 1 d .
O8 O -0.0805(6) 0.1188(6) 0.2672(5) 0.038(3) Uiso 1 1 d .
O9 O -0.0168(6) 0.1177(6) 0.1218(5) 0.042(3) Uiso 1 1 d .
O10 O 0.1713(5) 0.2681(5) 0.3429(5) 0.032(2) Uiso 1 1 d .
O11 O 0.0353(5) 0.0652(5) 0.2192(5) 0.029(2) Uiso 1 1 d .
O12 O -0.0961(6) 0.2727(6) 0.2935(5) 0.041(3) Uiso 1 1 d .
O13 O -0.0573(6) 0.2251(6) 0.4045(6) 0.045(3) Uiso 1 1 d .
O14 O 0.1351(6) 0.1601(5) 0.2082(5) 0.034(2) Uiso 1 1 d .
O15 O 0.0983(6) 0.2196(6) 0.1041(6) 0.047(3) Uiso 1 1 d .
O16 O -0.1307(6) 0.1730(6) 0.1661(5) 0.044(3) Uiso 1 1 d .
O17 O 0.0071(6) 0.3720(6) 0.2815(5) 0.042(3) Uiso 1 1 d .
O18 O 0.1847(6) 0.1592(6) 0.4608(6) 0.049(3) Uiso 1 1 d .
O79W O -0.0245(7) 0.2225(7) 0.5514(6) 0.055(3) Uiso 1 1 d .
O20 O 0.1654(6) 0.4359(6) 0.3751(5) 0.042(3) Uiso 1 1 d .
O21 O -0.0265(6) 0.2703(6) 0.1539(5) 0.040(3) Uiso 1 1 d .
O22 O 0.2250(7) 0.0434(7) 0.1776(6) 0.050(3) Uiso 1 1 d .
O23 O 0.1154(6) 0.0001(6) 0.4128(6) 0.046(3) Uiso 1 1 d .
O24 O -0.1294(6) 0.0071(6) 0.1321(5) 0.044(3) Uiso 1 1 d .
O25 O 0.0253(5) 0.2149(5) 0.2537(5) 0.031(2) Uiso 1 1 d .
O26 O -0.0415(6) -0.0901(6) 0.1728(5) 0.043(3) Uiso 1 1 d .
O27 O 0.3052(6) 0.3894(6) 0.4030(6) 0.046(3) Uiso 1 1 d .
O28 O 0.2375(7) 0.1722(7) 0.1425(6) 0.056(3) Uiso 1 1 d .
O29 O 0.2926(7) 0.2663(7) 0.4490(6) 0.051(3) Uiso 1 1 d .
O30 O 0.1174(7) -0.0601(7) 0.1862(6) 0.050(3) Uiso 1 1 d .
O31 O 0.0838(6) -0.1057(6) 0.2795(6) 0.047(3) Uiso 1 1 d .
O78W O 0.2887(9) 0.5293(9) 0.5163(8) 0.088(5) Uiso 1 1 d .
O33 O 0.0190(6) 0.1174(6) 0.4361(5) 0.042(3) Uiso 1 1 d .
O34 O 0.3956(7) 0.2666(7) 0.3821(6) 0.053(3) Uiso 1 1 d .
O80W O -0.1378(8) -0.1326(8) 0.0144(7) 0.072(4) Uiso 1 1 d .
O36 O 0.3614(7) 0.1584(7) 0.2491(6) 0.060(3) Uiso 1 1 d .
O37 O -0.1570(7) 0.3338(7) 0.1900(6) 0.053(3) Uiso 1 1 d .
O38 O 0.0796(9) -0.1625(9) 0.3758(8) 0.085(5) Uiso 1 1 d .
O39 O 0.2184(9) -0.0981(9) 0.3818(8) 0.087(5) Uiso 1 1 d .
O40 O 0.2097(9) -0.1187(9) 0.1114(8) 0.088(5) Uiso 1 1 d .
O41 O 0.2750(11) -0.0480(11) 0.2466(10) 0.116(6) Uiso 1 1 d .
O42 O 0.5164(12) 0.2290(12) 0.3327(11) 0.061(6) Uiso 0.60 1 d P
O42' O 0.5001(17) 0.2914(17) 0.3908(15) 0.056(8) Uiso 0.40 1 d P
O43 O 0.4456(12) 0.1209(12) 0.3609(11) 0.132(7) Uiso 1 1 d .
O44 O 0.3353(18) 0.1397(19) 0.4782(17) 0.082(9) Uiso 0.50 1 d P
O44' O 0.3479(19) 0.181(2) 0.5249(19) 0.092(10) Uiso 0.50 1 d P
O45 O 0.274(2) 0.295(2) 0.572(2) 0.086(12) Uiso 0.40 1 d P
O45' O 0.3119(16) 0.2550(16) 0.5720(14) 0.085(8) Uiso 0.60 1 d P
O1W O 0.2953(8) 0.0580(8) 0.3693(7) 0.043(4) Uiso 1 1 d .
O2W O 0.1003(11) 0.4045(11) 0.5171(10) 0.114(6) Uiso 1 1 d .
O3W O 0.0609(13) 0.0039(13) 0.0754(12) 0.051(6) Uiso 0.50 1 d P
O4W O 0.0168(16) 0.7032(16) 0.2537(14) 0.073(8) Uiso 0.50 1 d P
O5W O 0.9838(15) 0.5233(15) 0.3192(13) 0.065(7) Uiso 0.50 1 d P
O6W O 0.7943(16) 0.3458(16) 0.3376(14) 0.070(8) Uiso 0.50 1 d P
O7W O 0.1215(17) 0.8659(17) 0.9882(15) 0.078(8) Uiso 0.50 1 d P
O8W O 0.0280(16) 0.6217(16) 0.4479(14) 0.072(8) Uiso 0.50 1 d P
O9W O 0.1328(18) 0.2754(18) 0.5893(16) 0.085(9) Uiso 0.50 1 d P
O11W O 0.1445(16) 0.5647(16) 0.5253(14) 0.071(8) Uiso 0.50 1 d P
O1W' O 0.2903(15) 0.0394(15) 0.3463(14) 0.038(7) Uiso 0.50 1 d P

loop_
_atom_site_aniso_label
_atom_site_aniso_U_11
_atom_site_aniso_U_22
_atom_site_aniso_U_33
_atom_site_aniso_U_23
_atom_site_aniso_U_13
_atom_site_aniso_U_12
Cu1 0.0376(11) 0.0309(10) 0.0431(12) 0.0199(9) 0.0156(9) 0.0031(8)
Cu2 0.0389(11) 0.0271(10) 0.0446(12) 0.0148(9) 0.0117(9) 0.0013(8)
Cu3 0.0609(14) 0.0469(12) 0.0489(14) 0.0226(11) 0.0267(11) 0.0011(11)
Cu4 0.0311(10) 0.0306(10) 0.0357(11) 0.0152(8) 0.0090(8) -0.0009(8)
Cu5 0.0424(11) 0.0400(11) 0.0426(12) 0.0193(9) 0.0195(10) 0.0077(9)
Cu6 0.0456(12) 0.0377(11) 0.0398(12) 0.0132(9) 0.0105(10) -0.0077(9)
Nb1 0.0326(8) 0.0292(7) 0.0402(9) 0.0184(6) 0.0147(7) 0.0072(6)
Nb2 0.0306(7) 0.0265(7) 0.0394(9) 0.0165(6) 0.0103(6) 0.0045(6)
Nb3 0.0318(8) 0.0331(8) 0.0350(8) 0.0170(6) 0.0053(6) -0.0002(6)
Nb4 0.0279(7) 0.0257(7) 0.0311(8) 0.0135(6) 0.0079(6) 0.0025(5)
Nb5 0.0369(8) 0.0374(8) 0.0369(9) 0.0214(7) 0.0117(7) 0.0038(6)
Nb6 0.0346(8) 0.0295(7) 0.0314(8) 0.0152(6) 0.0106(6) 0.0056(6)
Nb7 0.0371(8) 0.0247(7) 0.0328(8) 0.0112(6) 0.0108(6) 0.0023(6)
Nb8 0.0379(8) 0.0383(8) 0.0483(10) 0.0219(7) 0.0208(7) 0.0091(7)
Nb9 0.0295(8) 0.0284(7) 0.0447(9) 0.0170(7) 0.0056(7) 0.0019(6)
Nb10 0.0334(8) 0.0400(8) 0.0482(10) 0.0260(7) 0.0080(7) 0.0071(6)
V1 0.063(2) 0.0359(16) 0.050(2) 0.0233(14) 0.0159(16) 0.0142(14)
V2 0.071(2) 0.0446(18) 0.090(3) 0.0287(19) 0.048(2) 0.0190(16)
V3 0.053(2) 0.083(3) 0.105(3) 0.040(2) 0.021(2) 0.026(2)
V4 0.054(2) 0.098(3) 0.053(2) 0.043(2) -0.0077(17) -0.0227(19)

loop_
_atom_type_symbol
_atom_type_description
_atom_type_scat_dispersion_real
_atom_type_scat_dispersion_imag
_atom_type_scat_source
O O 0.0106 0.0060 'International Tables Vol C Tables 4.2.6.8 and 6.1.1.4'
Nb Nb -2.0727 0.6215 'International Tables Vol C Tables 4.2.6.8 and 6.1.1.4'
Cu Cu 0.3201 1.2651 'International Tables Vol C Tables 4.2.6.8 and 6.1.1.4'
C C 0.0033 0.0016 'International Tables Vol C Tables 4.2.6.8 and 6.1.1.4'
V V 0.3005 0.5294 'International Tables Vol C Tables 4.2.6.8 and 6.1.1.4'
N N 0.0061 0.0033 'International Tables Vol C Tables 4.2.6.8 and 6.1.1.4'
H H 0.0000 0.0000 'International Tables Vol C Tables 4.2.6.8 and 6.1.1.4'

loop_
_geom_angle_atom_site_label_1
_geom_angle_atom_site_label_2
_geom_angle_atom_site_label_3
_geom_angle
_geom_angle_site_symmetry_1
_geom_angle_site_symmetry_3
O7 Cu1 O3 94.8(4) . .
O7 Cu1 N9 93.2(5) . .
O3 Cu1 N9 171.3(5) . .
O7 Cu1 N10 170.8(5) . .
O3 Cu1 N10 89.9(5) . .
N9 Cu1 N10 82.6(6) . .
O27 Cu2 O20 90.7(5) . .
O27 Cu2 N11 93.5(5) . .
O20 Cu2 N11 164.6(5) . .
O27 Cu2 N12 170.6(6) . .
O20 Cu2 N12 92.3(5) . .
N11 Cu2 N12 81.4(6) . .
O27 Cu2 O78W 96.5(5) . .
O20 Cu2 O78W 95.4(5) . .
N11 Cu2 O78W 98.9(6) . .
N12 Cu2 O78W 92.2(6) . .
O15 Cu3 O28 91.0(5) . .
O15 Cu3 N8 92.6(6) . .
O28 Cu3 N8 154.8(6) . .
O15 Cu3 N7 171.8(6) . .
O28 Cu3 N7 89.2(6) . .
N8 Cu3 N7 83.8(7) . .
O15 Cu3 O80W 89.8(5) . 2
O28 Cu3 O80W 101.8(5) . 2
N8 Cu3 O80W 103.1(6) . 2
N7 Cu3 O80W 98.2(6) . 2
O1 Cu4 O8 94.9(4) . .
O1 Cu4 N3 169.0(5) . .
O8 Cu4 N3 90.4(5) . .
O1 Cu4 N4 93.7(5) . .
O8 Cu4 N4 167.5(5) . .
N3 Cu4 N4 82.7(5) . .
O33 Cu5 O13 91.0(5) . .
O33 Cu5 N6 92.5(5) . .
O13 Cu5 N6 156.0(5) . .
O33 Cu5 N5 172.0(5) . .
O13 Cu5 N5 91.0(5) . .
N6 Cu5 N5 82.6(6) . .
O33 Cu5 O79W 95.1(4) . .
O13 Cu5 O79W 103.2(5) . .
N6 Cu5 O79W 100.2(5) . .
N5 Cu5 O79W 92.0(5) . .
O26 Cu6 O24 91.4(5) . .
O26 Cu6 N1 155.0(6) . .
O24 Cu6 N1 93.2(5) . .
O26 Cu6 N2 92.3(5) . .
O24 Cu6 N2 172.8(5) . .
N1 Cu6 N2 81.0(6) . .
O26 Cu6 O80W 102.9(5) . .
O24 Cu6 O80W 89.0(5) . .
N1 Cu6 O80W 101.8(6) . .
N2 Cu6 O80W 96.2(6) . .
O13 Nb1 O12 104.0(5) . .
O13 Nb1 O5 104.0(5) . .
O12 Nb1 O5 90.0(4) . .
O13 Nb1 O8 100.3(5) . .
O12 Nb1 O8 89.6(4) . .
O5 Nb1 O8 155.0(4) . .
O13 Nb1 O6 102.0(4) . .
O12 Nb1 O6 153.9(4) . .
O5 Nb1 O6 86.5(4) . .
O8 Nb1 O6 83.0(4) . .
O13 Nb1 O25 173.8(4) . .
O12 Nb1 O25 81.0(4) . .
O5 Nb1 O25 79.4(4) . .
O8 Nb1 O25 75.9(4) . .
O6 Nb1 O25 72.9(4) . .
O13 Nb1 Nb2 136.7(4) . .
O12 Nb1 Nb2 81.4(3) . .
O5 Nb1 Nb2 32.7(3) . .
O8 Nb1 Nb2 122.9(3) . .
O6 Nb1 Nb2 81.7(3) . .
O25 Nb1 Nb2 47.0(2) . .
O20 Nb2 O17 103.1(5) . .
O20 Nb2 O5 104.6(5) . .
O17 Nb2 O5 90.5(4) . .
O20 Nb2 O3 100.1(5) . .
O17 Nb2 O3 89.6(4) . .
O5 Nb2 O3 154.7(4) . .
O20 Nb2 O10 101.5(4) . .
O17 Nb2 O10 155.2(4) . .
O5 Nb2 O10 86.1(4) . .
O3 Nb2 O10 83.3(4) . .
O20 Nb2 O25 173.2(4) . .
O17 Nb2 O25 82.0(4) . .
O5 Nb2 O25 79.5(4) . .
O3 Nb2 O25 75.4(4) . .
O10 Nb2 O25 73.2(3) . .
O20 Nb2 Nb1 137.6(4) . .
O17 Nb2 Nb1 82.2(3) . .
O5 Nb2 Nb1 33.0(3) . .
O3 Nb2 Nb1 122.2(3) . .
O10 Nb2 Nb1 81.6(3) . .
O25 Nb2 Nb1 46.9(2) . .
O20 Nb2 Nb10 134.8(3) . .
O17 Nb2 Nb10 31.7(3) . .
O5 Nb2 Nb10 83.7(3) . .
O3 Nb2 Nb10 83.1(3) . .
O10 Nb2 Nb10 123.6(3) . .
O25 Nb2 Nb10 50.3(2) . .
Nb1 Nb2 Nb10 61.14(4) . .
O24 Nb3 O16 104.2(5) . .
O24 Nb3 O9 105.0(5) . .
O16 Nb3 O9 89.4(5) . .
O24 Nb3 O8 97.1(5) . .
O16 Nb3 O8 90.6(4) . .
O9 Nb3 O8 157.1(4) . .
O24 Nb3 O11 98.9(4) . .
O16 Nb3 O11 156.9(4) . .
O9 Nb3 O11 85.1(4) . .
O8 Nb3 O11 85.9(4) . .
O24 Nb3 O25 171.9(4) . .
O16 Nb3 O25 82.3(4) . .
O9 Nb3 O25 79.5(4) . .
O8 Nb3 O25 77.8(4) . .
O11 Nb3 O25 74.6(3) . .
O24 Nb3 Nb5 138.8(4) . .
O16 Nb3 Nb5 82.0(3) . .
O9 Nb3 Nb5 33.7(3) . .
O8 Nb3 Nb5 123.8(3) . .
O11 Nb3 Nb5 81.0(3) . .
O25 Nb3 Nb5 46.0(2) . .
O24 Nb3 Nb10 135.7(3) . .
O16 Nb3 Nb10 31.5(3) . .
O9 Nb3 Nb10 83.3(3) . .
O8 Nb3 Nb10 84.8(3) . .
O11 Nb3 Nb10 125.4(3) . .
O25 Nb3 Nb10 50.8(2) . .
Nb5 Nb3 Nb10 61.06(4) . .
O4 Nb4 O2 80.8(4) . .
O4 Nb4 O6 128.8(4) . .
O2 Nb4 O6 77.2(4) . .
O4 Nb4 O14 78.2(4) . .
O2 Nb4 O14 128.6(4) . .
O6 Nb4 O14 148.5(4) . .
O4 Nb4 O10 76.7(4) . .
O2 Nb4 O10 129.4(4) . .
O6 Nb4 O10 82.7(4) . .
O14 Nb4 O10 90.0(4) . .
O4 Nb4 O11 129.1(4) . .
O2 Nb4 O11 77.8(4) . .
O6 Nb4 O11 90.2(4) . .
O14 Nb4 O11 80.3(4) . .
O10 Nb4 O11 148.6(4) . .
O4 Nb4 O25 139.8(4) . .
O2 Nb4 O25 139.4(4) . .
O6 Nb4 O25 74.2(4) . .
O14 Nb4 O25 74.3(4) . .
O10 Nb4 O25 74.6(4) . .
O11 Nb4 O25 74.1(3) . .
O4 Nb4 Nb6 106.6(3) . .
O2 Nb4 Nb6 40.5(3) . .
O6 Nb4 Nb6 36.9(3) . .
O14 Nb4 Nb6 164.1(3) . .
O10 Nb4 Nb6 105.8(3) . .
O11 Nb4 Nb6 85.2(3) . .
O25 Nb4 Nb6 107.9(2) . .
O4 Nb4 Nb8 40.8(3) . .
O2 Nb4 Nb8 106.0(3) . .
O6 Nb4 Nb8 166.0(3) . .
O14 Nb4 Nb8 37.6(3) . .
O10 Nb4 Nb8 84.9(3) . .
O11 Nb4 Nb8 103.8(3) . .
O25 Nb4 Nb8 108.7(2) . .
Nb6 Nb4 Nb8 143.44(5) . .
O4 Nb4 Nb7 106.4(3) . .
O2 Nb4 Nb7 40.7(3) . .
O6 Nb4 Nb7 85.3(3) . .
O14 Nb4 Nb7 103.6(3) . .
O10 Nb4 Nb7 166.4(3) . .
O11 Nb4 Nb7 37.3(3) . .
O25 Nb4 Nb7 108.2(2) . .
Nb6 Nb4 Nb7 60.58(4) . .
Nb8 Nb4 Nb7 106.20(5) . .
O4 Nb4 Nb9 40.3(3) . .
O2 Nb4 Nb9 107.0(3) . .
O6 Nb4 Nb9 105.4(3) . .
O14 Nb4 Nb9 85.4(3) . .
O10 Nb4 Nb9 36.5(3) . .
O11 Nb4 Nb9 164.3(3) . .
O25 Nb4 Nb9 108.0(2) . .
Nb6 Nb4 Nb9 108.27(5) . .
Nb8 Nb4 Nb9 60.59(5) . .
Nb7 Nb4 Nb9 143.79(5) . .
O15 Nb5 O21 105.8(5) . .
O15 Nb5 O9 105.5(5) . .
O21 Nb5 O9 89.3(4) . .
O15 Nb5 O3 98.5(5) . .
O21 Nb5 O3 89.5(4) . .
O9 Nb5 O3 155.4(4) . .
O15 Nb5 O14 98.5(5) . .
O21 Nb5 O14 155.6(4) . .
O9 Nb5 O14 85.6(4) . .
O3 Nb5 O14 85.4(4) . .
O15 Nb5 O25 171.4(4) . .
O21 Nb5 O25 81.6(4) . .
O9 Nb5 O25 78.6(4) . .
O3 Nb5 O25 76.9(4) . .
O14 Nb5 O25 74.0(4) . .
O15 Nb5 Nb3 138.9(4) . .
O21 Nb5 Nb3 81.6(3) . .
O9 Nb5 Nb3 33.4(3) . .
O3 Nb5 Nb3 122.3(3) . .
O14 Nb5 Nb3 81.0(3) . .
O25 Nb5 Nb3 45.4(2) . .
O15 Nb5 Nb10 136.9(4) . .
O21 Nb5 Nb10 31.1(3) . .
O9 Nb5 Nb10 82.8(3) . .
O3 Nb5 Nb10 83.6(3) . .
O14 Nb5 Nb10 124.5(3) . .
O25 Nb5 Nb10 50.5(2) . .
Nb3 Nb5 Nb10 60.68(4) . .
O33 Nb6 O23 103.2(5) . .
O33 Nb6 O18 102.4(5) . .
O23 Nb6 O18 94.1(5) . .
O33 Nb6 O1 92.3(4) . .
O23 Nb6 O1 88.7(4) . .
O18 Nb6 O1 164.0(4) . .
O33 Nb6 O6 92.2(4) . .
O23 Nb6 O6 163.6(4) . .
O18 Nb6 O6 87.9(4) . .
O1 Nb6 O6 85.1(4) . .
O33 Nb6 O2 160.0(4) . .
O23 Nb6 O2 92.2(4) . .
O18 Nb6 O2 88.8(4) . .
O1 Nb6 O2 75.3(4) . .
O6 Nb6 O2 71.5(4) . .
O33 Nb6 Nb4 127.5(3) . .
O23 Nb6 Nb4 128.2(3) . .
O18 Nb6 Nb4 85.7(4) . .
O1 Nb6 Nb4 80.3(3) . .
O6 Nb6 Nb4 35.7(3) . .
O2 Nb6 Nb4 36.0(2) . .
O33 Nb6 Nb7 127.8(3) . .
O23 Nb6 Nb7 82.3(3) . .
O18 Nb6 Nb7 129.2(3) . .
O1 Nb6 Nb7 35.6(3) . .
O6 Nb6 Nb7 83.8(3) . .
O2 Nb6 Nb7 41.2(2) . .
Nb4 Nb6 Nb7 59.85(4) . .
O26 Nb7 O31 102.9(5) . .
O26 Nb7 O30 98.0(5) . .
O31 Nb7 O30 92.4(5) . .
O26 Nb7 O1 94.5(4) . .
O31 Nb7 O1 89.4(4) . .
O30 Nb7 O1 166.7(4) . .
O26 Nb7 O11 92.1(4) . .
O31 Nb7 O11 164.1(4) . .
O30 Nb7 O11 90.3(4) . .
O1 Nb7 O11 84.5(4) . .
O26 Nb7 O2 161.6(4) . .
O31 Nb7 O2 92.5(4) . .
O30 Nb7 O2 91.2(4) . .
O1 Nb7 O2 75.5(4) . .
O11 Nb7 O2 71.8(4) . .
O26 Nb7 Nb4 128.1(3) . .
O31 Nb7 Nb4 128.3(3) . .
O30 Nb7 Nb4 88.2(3) . .
O1 Nb7 Nb4 80.4(3) . .
O11 Nb7 Nb4 36.1(3) . .
O2 Nb7 Nb4 35.9(2) . .
O26 Nb7 Nb6 130.5(3) . .
O31 Nb7 Nb6 83.0(3) . .
O30 Nb7 Nb6 131.1(3) . .
O1 Nb7 Nb6 36.1(3) . .
O11 Nb7 Nb6 83.5(3) . .
O2 Nb7 Nb6 40.9(2) . .
Nb4 Nb7 Nb6 59.57(4) . .
O28 Nb8 O36 102.9(6) . .
O28 Nb8 O22 99.2(5) . .
O36 Nb8 O22 92.2(5) . .
O28 Nb8 O7 95.7(5) . .
O36 Nb8 O7 89.6(5) . .
O22 Nb8 O7 164.2(5) . .
O28 Nb8 O14 93.1(5) . .
O36 Nb8 O14 163.4(5) . .
O22 Nb8 O14 89.4(4) . .
O7 Nb8 O14 84.5(4) . .
O28 Nb8 O4 162.6(5) . .
O36 Nb8 O4 91.7(5) . .
O22 Nb8 O4 89.5(4) . .
O7 Nb8 O4 74.7(4) . .
O14 Nb8 O4 71.8(4) . .
O28 Nb8 Nb4 129.0(4) . .
O36 Nb8 Nb4 127.7(4) . .
O22 Nb8 Nb4 86.5(3) . .
O7 Nb8 Nb4 80.0(3) . .
O14 Nb8 Nb4 36.0(3) . .
O4 Nb8 Nb4 36.0(3) . .
O28 Nb8 Nb9 131.0(4) . .
O36 Nb8 Nb9 82.6(4) . .
O22 Nb8 Nb9 129.6(4) . .
O7 Nb8 Nb9 35.2(3) . .
O14 Nb8 Nb9 83.6(3) . .
O4 Nb8 Nb9 41.0(2) . .
Nb4 Nb8 Nb9 59.92(4) . .
O27 Nb9 O29 102.1(5) . .
O27 Nb9 O34 102.8(5) . .
O29 Nb9 O34 94.0(5) . .
O27 Nb9 O7 92.3(5) . .
O29 Nb9 O7 164.0(5) . .
O34 Nb9 O7 89.4(5) . .
O27 Nb9 O10 93.4(4) . .
O29 Nb9 O10 87.7(4) . .
O34 Nb9 O10 162.9(4) . .
O7 Nb9 O10 84.5(4) . .
O27 Nb9 O4 160.3(4) . .
O29 Nb9 O4 89.8(4) . .
O34 Nb9 O4 91.8(4) . .
O7 Nb9 O4 74.5(4) . .
O10 Nb9 O4 71.2(4) . .
O27 Nb9 Nb4 128.5(3) . .
O29 Nb9 Nb4 86.2(3) . .
O34 Nb9 Nb4 127.5(4) . .
O7 Nb9 Nb4 79.4(3) . .
O10 Nb9 Nb4 35.6(3) . .
O4 Nb9 Nb4 35.7(2) . .
O27 Nb9 Nb8 127.2(4) . .
O29 Nb9 Nb8 130.2(3) . .
O34 Nb9 Nb8 82.6(4) . .
O7 Nb9 Nb8 34.9(3) . .
O10 Nb9 Nb8 83.3(3) . .
O4 Nb9 Nb8 41.1(3) . .
Nb4 Nb9 Nb8 59.49(4) . .
O37 Nb10 O16 106.2(5) . .
O37 Nb10 O21 106.1(5) . .
O16 Nb10 O21 86.4(4) . .
O37 Nb10 O12 105.6(5) . .
O16 Nb10 O12 85.4(4) . .
O21 Nb10 O12 148.3(4) . .
O37 Nb10 O17 104.4(5) . .
O16 Nb10 O17 149.4(4) . .
O21 Nb10 O17 85.6(4) . .
O12 Nb10 O17 86.0(4) . .
O37 Nb10 Nb3 136.6(4) . .
O16 Nb10 Nb3 30.4(3) . .
O21 Nb10 Nb3 78.4(3) . .
O12 Nb10 Nb3 79.1(3) . .
O17 Nb10 Nb3 119.0(3) . .
O37 Nb10 Nb5 135.9(4) . .
O16 Nb10 Nb5 78.7(3) . .
O21 Nb10 Nb5 29.7(3) . .
O12 Nb10 Nb5 118.5(3) . .
O17 Nb10 Nb5 79.8(3) . .
Nb3 Nb10 Nb5 58.25(4) . .
O37 Nb10 Nb2 134.4(4) . .
O16 Nb10 Nb2 119.4(3) . .
O21 Nb10 Nb2 79.5(3) . .
O12 Nb10 Nb2 77.9(3) . .
O17 Nb10 Nb2 30.0(3) . .
Nb3 Nb10 Nb2 89.03(5) . .
Nb5 Nb10 Nb2 60.82(4) . .
O38 V1 O39 111.7(8) . .
O38 V1 O23 112.4(7) . .
O39 V1 O23 110.3(7) . .
O38 V1 O31 110.0(7) . .
O39 V1 O31 107.6(7) . .
O23 V1 O31 104.4(5) . .
O40 V2 O41 110.3(9) . .
O40 V2 O22 112.2(7) . .
O41 V2 O22 108.5(8) . .
O40 V2 O30 111.1(7) . .
O41 V2 O30 107.7(8) . .
O22 V2 O30 106.9(6) . .
O42 V3 O43 109.9(10) . .
O42 V3 O34 111.3(9) . .
O43 V3 O34 112.9(9) . .
O42 V3 O36 106.0(9) . .
O43 V3 O36 112.6(9) . .
O34 V3 O36 103.8(6) . .
O42 V3 O42' 51.5(11) . .
O43 V3 O42' 117.2(12) . .
O34 V3 O42' 61.7(10) . .
O36 V3 O42' 129.9(11) . .
O45' V4 O44' 69.6(17) . .
O45' V4 O18 117.2(11) . .
O44' V4 O18 119.4(14) . .
O45' V4 O29 120.2(11) . .
O44' V4 O29 114.5(14) . .
O18 V4 O29 110.6(6) . .
O45' V4 O44 102.9(15) . .
O44' V4 O44 33.6(14) . .
O18 V4 O44 100.5(11) . .
O29 V4 O44 101.2(11) . .
O45' V4 O45 34.8(14) . .
O44' V4 O45 104.2(19) . .
O18 V4 O45 103.0(13) . .
O29 V4 O45 102.7(14) . .
O44 V4 O45 137.7(17) . .
C5 C3 N12 117.4(15) . .
C5 C3 C14 121.3(17) . .
N12 C3 C14 121.3(16) . .
N11 C5 C3 116.6(15) . .
N11 C5 C31 121.5(17) . .
C3 C5 C31 121.9(17) . .
C16 C6 N10 123.3(16) . .
C16 C6 C10 122.6(17) . .
N10 C6 C10 114.2(15) . .
C29 C7 N9 121(2) . .
C29 C7 H7A 119.5 . .
N9 C7 H7A 119.5 . .
N11 C8 C12 121(2) . .
N11 C8 H8A 119.6 . .
C12 C8 H8A 119.6 . .
C23 C9 C14 120(2) . .
C23 C9 H9A 119.8 . .
C14 C9 H9A 119.8 . .
N9 C10 C28 123.6(18) . .
N9 C10 C6 117.7(17) . .
C28 C10 C6 118.7(18) . .
C24 C11 C16 121(2) . .
C24 C11 H11A 119.3 . .
C16 C11 H11A 119.3 . .
C40 C12 C8 119(2) . .
C40 C12 H12A 120.3 . .
C8 C12 H12A 120.3 . .
C34 C13 N7 121(2) . .
C34 C13 C15 120(2) . .
N7 C13 C15 118(2) . .
C9 C14 C3 117.9(19) . .
C9 C14 C39 127(2) . .
C3 C14 C39 114.7(19) . .
C27 C15 C13 120(2) . .
C27 C15 N8 126(2) . .
C13 C15 N8 114(2) . .
C6 C16 C11 118(2) . .
C6 C16 C33 115.5(19) . .
C11 C16 C33 127(2) . .
N7 C17 C83 124(3) . .
N7 C17 H17A 118.1 . .
C83 C17 H17A 118.1 . .
N10 C21 C24 122(2) . .
N10 C21 H21A 118.9 . .
C24 C21 H21A 118.9 . .
N12 C22 C23 124(2) . .
N12 C22 H22A 117.8 . .
C23 C22 H22A 117.8 . .
C9 C23 C22 118(2) . .
C9 C23 H23A 120.8 . .
C22 C23 H23A 120.8 . .
C11 C24 C21 117(2) . .
C11 C24 H24A 121.3 . .
C21 C24 H24A 121.3 . .
N8 C25 C26 122(2) . .
N8 C25 H25A 118.9 . .
C26 C25 H25A 118.9 . .
C36 C26 C25 125(3) . .
C36 C26 H26A 117.4 . .
C25 C26 H26A 117.4 . .
C36 C27 C15 114(2) . .
C36 C27 C32 128(2) . .
C15 C27 C32 118(2) . .
C38 C28 C35 128(2) . .
C38 C28 C10 113(2) . .
C35 C28 C10 118(2) . .
C7 C29 C38 120(2) . .
C7 C29 H29A 119.8 . .
C38 C29 H29A 119.8 . .
C39 C30 C31 123(3) . .
C39 C30 H30A 118.4 . .
C31 C30 H30A 118.4 . .
C40 C31 C5 117(2) . .
C40 C31 C30 128(2) . .
C5 C31 C30 116(2) . .
C84 C32 C27 122(3) . .
C84 C32 H32A 118.8 . .
C27 C32 H32A 118.8 . .
C35 C33 C16 122(3) . .
C35 C33 H33A 118.9 . .
C16 C33 H33A 118.9 . .
C13 C34 C84 115(2) . .
C13 C34 C37 118(2) . .
C84 C34 C37 127(3) . .
C33 C35 C28 122(3) . .
C33 C35 H35A 118.8 . .
C28 C35 H35A 118.8 . .
C26 C36 C27 120(3) . .
C26 C36 H36A 119.9 . .
C27 C36 H36A 119.9 . .
C83 C37 C34 116(3) . .
C83 C37 H37A 122.1 . .
C34 C37 H37A 122.1 . .
C28 C38 C29 123(3) . .
C28 C38 H38A 118.4 . .
C29 C38 H38A 118.4 . .
C30 C39 C14 122(3) . .
C30 C39 H39A 118.8 . .
C14 C39 H39A 118.8 . .
C12 C40 C31 123(3) . .
C12 C40 H40A 118.3 . .
C31 C40 H40A 118.3 . .
N3 C44 C45 116.3(15) . .
N3 C44 C62 119.5(15) . .
C45 C44 C62 124.1(16) . .
N4 C45 C54 124.2(17) . .
N4 C45 C44 117.1(16) . .
C54 C45 C44 118.5(16) . .
N4 C46 C48 124.1(17) . .
N4 C46 H46A 118.0 . .
C48 C46 H46A 118.0 . .
N6 C47 C55 128.9(19) . .
N6 C47 H47A 115.6 . .
C55 C47 H47A 115.6 . .
C46 C48 C58 115.6(18) . .
C46 C48 H48A 122.2 . .
C58 C48 H48A 122.2 . .
N6 C49 C52 125.2(18) . .
N6 C49 C51 116.7(17) . .
C52 C49 C51 118.1(18) . .
N2 C50 C53 119(2) . .
N2 C50 H50A 120.7 . .
C53 C50 H50A 120.7 . .
N5 C51 C66 121.8(18) . .
N5 C51 C49 117.2(16) . .
C66 C51 C49 120.8(18) . .
C49 C52 C60 121(2) . .
C49 C52 C61 114(2) . .
C60 C52 C61 125(2) . .
C68 C53 C50 120(3) . .
C68 C53 H53A 120.1 . .
C50 C53 H53A 120.1 . .
C58 C54 C45 119.3(19) . .
C58 C54 C64 122(2) . .
C45 C54 C64 118.2(19) . .
C61 C55 C47 113(2) . .
C61 C55 H55A 123.5 . .
C47 C55 H55A 123.5 . .
N1 C56 C71 123(2) . .
N1 C56 C57 114.6(17) . .
C71 C56 C57 121.5(19) . .
N2 C57 C63 123.9(18) . .
N2 C57 C56 115.3(16) . .
C63 C57 C56 120.6(18) . .
C54 C58 C48 118.3(19) . .
C54 C58 H58A 120.9 . .
C48 C58 H58A 120.9 . .
C62 C59 C77 122(2) . .
C62 C59 H59A 118.8 . .
C77 C59 H59A 118.8 . .
C52 C60 C82 122(3) . .
C52 C60 H60A 118.9 . .
C82 C60 H60A 118.9 . .
C55 C61 C52 123(2) . .
C55 C61 H61A 118.6 . .
C52 C61 H61A 118.6 . .
C59 C62 C44 117.8(19) . .
C59 C62 C67 128(2) . .
C44 C62 C67 113.7(18) . .
C68 C63 C57 118(2) . .
C68 C63 C65 126(2) . .
C57 C63 C65 116(2) . .
C67 C64 C54 119(2) . .
C67 C64 H64A 120.5 . .
C54 C64 H64A 120.5 . .
C70 C65 C63 122(3) . .
C70 C65 H65A 119.2 . .
C63 C65 H65A 119.2 . .
C51 C66 C69 119(2) . .
C51 C66 C82 119(2) . .
C69 C66 C82 122(2) . .
C64 C67 C62 126(2) . .
C64 C67 H67A 116.8 . .
C62 C67 H67A 116.8 . .
C53 C68 C63 121(3) . .
C53 C68 H68A 119.3 . .
C63 C68 H68A 119.3 . .
C66 C69 C78 116(2) . .
C66 C69 H69A 121.8 . .
C78 C69 H69A 121.8 . .
C65 C70 C71 125(3) . .
C65 C70 H70A 117.3 . .
C71 C70 H70A 117.3 . .
C72 C71 C56 119(2) . .
C72 C71 C70 126(3) . .
C56 C71 C70 115(2) . .
C71 C72 C81 121(3) . .
C71 C72 H72A 119.6 . .
C81 C72 H72A 119.6 . .
N1 C76 C81 122(2) . .
N1 C76 H76A 118.9 . .
C81 C76 H76A 118.9 . .
C59 C77 C80 120(2) . .
C59 C77 H77A 120.2 . .
C80 C77 H77A 120.2 . .
C79 C78 C69 121(3) . .
C79 C78 H78A 119.6 . .
C69 C78 H78A 119.6 . .
N5 C79 C78 122(2) . .
N5 C79 H79A 118.8 . .
C78 C79 H79A 118.8 . .
N3 C80 C77 121.1(19) . .
N3 C80 H80A 119.4 . .
C77 C80 H80A 119.4 . .
C72 C81 C76 118(3) . .
C72 C81 H81A 121.2 . .
C76 C81 H81A 121.2 . .
C60 C82 C66 118(3) . .
C60 C82 H82A 121.1 . .
C66 C82 H82A 121.1 . .
C37 C83 C17 121(3) . .
C37 C83 H83A 119.4 . .
C17 C83 H83A 119.4 . .
C32 C84 C34 124(3) . .
C32 C84 H84A 118.2 . .
C34 C84 H84A 118.2 . .
C76 N1 C56 116.3(17) . .
C76 N1 Cu6 129.6(14) . .
C56 N1 Cu6 113.7(13) . .
C50 N2 C57 118.0(17) . .
C50 N2 Cu6 127.5(14) . .
C57 N2 Cu6 114.4(12) . .
C80 N3 C44 119.5(15) . .
C80 N3 Cu4 129.5(12) . .
C44 N3 Cu4 111.0(10) . .
C46 N4 C45 118.4(15) . .
C46 N4 Cu4 128.8(12) . .
C45 N4 Cu4 112.8(11) . .
C79 N5 C51 119.7(17) . .
C79 N5 Cu5 128.7(14) . .
C51 N5 Cu5 111.5(12) . .
C47 N6 C49 116.2(16) . .
C47 N6 Cu5 131.9(13) . .
C49 N6 Cu5 111.9(12) . .
C17 N7 C13 119.3(19) . .
C17 N7 Cu3 130.1(16) . .
C13 N7 Cu3 110.5(13) . .
C25 N8 C15 112.6(18) . .
C25 N8 Cu3 134.2(15) . .
C15 N8 Cu3 113.0(13) . .
C7 N9 C10 118.4(16) . .
C7 N9 Cu1 128.7(13) . .
C10 N9 Cu1 112.8(12) . .
C21 N10 C6 117.9(16) . .
C21 N10 Cu1 129.7(14) . .
C6 N10 Cu1 112.4(11) . .
C5 N11 C8 118.2(16) . .
C5 N11 Cu2 113.2(11) . .
C8 N11 Cu2 128.6(13) . .
C22 N12 C3 117.6(16) . .
C22 N12 Cu2 131.0(14) . .
C3 N12 Cu2 111.2(11) . .
Cu4 O1 Nb7 119.9(5) . .
Cu4 O1 Nb6 124.7(5) . .
Nb7 O1 Nb6 108.3(4) . .
Nb4 O2 Nb6 103.6(4) . .
Nb4 O2 Nb7 103.5(4) . .
Nb6 O2 Nb7 97.9(4) . .
Cu1 O3 Nb5 121.7(5) . .
Cu1 O3 Nb2 117.8(5) . .
Nb5 O3 Nb2 114.7(5) . .
Nb4 O4 Nb9 104.0(4) . .
Nb4 O4 Nb8 103.2(4) . .
Nb9 O4 Nb8 97.8(4) . .
Nb2 O5 Nb1 114.3(5) . .
Nb4 O6 Nb1 118.2(5) . .
Nb4 O6 Nb6 107.4(4) . .
Nb1 O6 Nb6 128.6(5) . .
Cu1 O7 Nb8 125.6(6) . .
Cu1 O7 Nb9 117.9(5) . .
Nb8 O7 Nb9 109.9(5) . .
Cu4 O8 Nb3 114.8(5) . .
Cu4 O8 Nb1 126.5(6) . .
Nb3 O8 Nb1 112.8(5) . .
Nb3 O9 Nb5 112.8(5) . .
Nb4 O10 Nb2 117.6(5) . .
Nb4 O10 Nb9 107.9(4) . .
Nb2 O10 Nb9 128.7(5) . .
Nb4 O11 Nb3 115.6(4) . .
Nb4 O11 Nb7 106.6(4) . .
Nb3 O11 Nb7 129.8(5) . .
Nb1 O12 Nb10 119.6(5) . .
Nb1 O13 Cu5 136.2(6) . .
Nb4 O14 Nb5 116.5(5) . .
Nb4 O14 Nb8 106.5(4) . .
Nb5 O14 Nb8 129.5(5) . .
Nb5 O15 Cu3 142.8(7) . .
Nb3 O16 Nb10 118.1(5) . .
Nb2 O17 Nb10 118.3(5) . .
V4 O18 Nb6 162.1(7) . .
Nb2 O20 Cu2 142.0(6) . .
Nb5 O21 Nb10 119.1(5) . .
V2 O22 Nb8 155.4(7) . .
V1 O23 Nb6 135.8(7) . .
Nb3 O24 Cu6 146.2(6) . .
Nb3 O25 Nb5 88.6(3) . .
Nb3 O25 Nb4 95.5(3) . .
Nb5 O25 Nb4 95.0(3) . .
Nb3 O25 Nb1 91.9(3) . .
Nb5 O25 Nb1 170.2(4) . .
Nb4 O25 Nb1 94.7(3) . .
Nb3 O25 Nb2 169.8(5) . .
Nb5 O25 Nb2 91.6(3) . .
Nb4 O25 Nb2 94.7(3) . .
Nb1 O25 Nb2 86.2(3) . .
Nb7 O26 Cu6 153.5(6) . .
Nb9 O27 Cu2 155.7(7) . .
Nb8 O28 Cu3 147.6(7) . .
V4 O29 Nb9 159.3(7) . .
V2 O30 Nb7 151.0(7) . .
V1 O31 Nb7 133.6(6) . .
Nb6 O33 Cu5 153.1(7) . .
V3 O34 Nb9 133.2(7) . .
Cu3 O80W Cu6 137.3(6) 2 .
V3 O36 Nb8 131.4(7) . .
O42' O42 V3 72.2(14) . .
O42 O42' V3 56.3(12) . .
O44' O44 V4 57(3) . .
O44 O44' V4 89(3) . .
O44 O44' O45' 143(4) . .
V4 O44' O45' 54.1(14) . .
O45' O45 V4 55(3) . .
O45 O45' V4 91(3) . .
O45 O45' O44' 146(4) . .
V4 O45' O44' 56.3(15) . .

loop_
_geom_bond_atom_site_label_1
_geom_bond_atom_site_label_2
_geom_bond_distance
_geom_bond_site_symmetry_2
Cu1 O7 1.903(11) .
Cu1 O3 1.932(10) .
Cu1 N9 1.986(14) .
Cu1 N10 1.995(14) .
Cu2 O27 1.890(11) .
Cu2 O20 1.948(11) .
Cu2 N11 1.999(14) .
Cu2 N12 2.015(14) .
Cu2 O78W 2.224(16) .
Cu3 O15 1.923(11) .
Cu3 O28 1.939(13) .
Cu3 N8 1.983(16) .
Cu3 N7 1.997(16) .
Cu3 O80W 2.284(14) 2
Cu4 O1 1.880(10) .
Cu4 O8 1.914(10) .
Cu4 N3 1.981(13) .
Cu4 N4 2.008(13) .
Cu5 O33 1.885(11) .
Cu5 O13 1.928(11) .
Cu5 N6 2.011(14) .
Cu5 N5 2.020(15) .
Cu5 O79W 2.253(13) .
Cu6 O26 1.905(11) .
Cu6 O24 1.926(11) .
Cu6 N1 2.002(15) .
Cu6 N2 2.004(15) .
Cu6 O80W 2.293(14) .
Nb1 O13 1.796(11) .
Nb1 O12 1.908(11) .
Nb1 O5 1.953(10) .
Nb1 O8 2.040(10) .
Nb1 O6 2.059(9) .
Nb1 O25 2.391(10) .
Nb1 Nb2 3.2692(19) .
Nb2 O20 1.775(10) .
Nb2 O17 1.907(11) .
Nb2 O5 1.937(10) .
Nb2 O3 2.029(10) .
Nb2 O10 2.065(10) .
Nb2 O25 2.396(9) .
Nb2 Nb10 3.359(2) .
Nb3 O24 1.788(11) .
Nb3 O16 1.917(11) .
Nb3 O9 1.948(11) .
Nb3 O8 2.026(11) .
Nb3 O11 2.062(9) .
Nb3 O25 2.320(9) .
Nb3 Nb5 3.259(2) .
Nb3 Nb10 3.342(2) .
Nb4 O4 1.992(10) .
Nb4 O2 1.992(10) .
Nb4 O6 2.016(9) .
Nb4 O14 2.020(10) .
Nb4 O10 2.028(9) .
Nb4 O11 2.035(9) .
Nb4 O25 2.364(9) .
Nb4 Nb6 3.2984(19) .
Nb4 Nb8 3.299(2) .
Nb4 Nb7 3.3078(18) .
Nb4 Nb9 3.3137(19) .
Nb5 O15 1.787(11) .
Nb5 O21 1.905(10) .
Nb5 O9 1.964(10) .
Nb5 O3 2.007(10) .
Nb5 O14 2.064(10) .
Nb5 O25 2.345(10) .
Nb5 Nb10 3.354(2) .
Nb6 O33 1.805(11) .
Nb6 O23 1.922(11) .
Nb6 O18 1.940(11) .
Nb6 O1 2.067(10) .
Nb6 O6 2.076(9) .
Nb6 O2 2.202(10) .
Nb6 Nb7 3.3323(19) .
Nb7 O26 1.799(11) .
Nb7 O31 1.935(11) .
Nb7 O30 1.965(12) .
Nb7 O1 2.044(10) .
Nb7 O11 2.091(9) .
Nb7 O2 2.216(9) .
Nb8 O28 1.771(13) .
Nb8 O36 1.924(13) .
Nb8 O22 1.951(11) .
Nb8 O7 2.029(10) .
Nb8 O14 2.097(10) .
Nb8 O4 2.215(10) .
Nb8 Nb9 3.336(2) .
Nb9 O27 1.813(11) .
Nb9 O29 1.915(12) .
Nb9 O34 1.920(12) .
Nb9 O7 2.046(11) .
Nb9 O10 2.070(9) .
Nb9 O4 2.211(10) .
Nb10 O37 1.725(12) .
Nb10 O16 1.980(11) .
Nb10 O21 1.985(11) .
Nb10 O12 1.993(11) .
Nb10 O17 2.006(11) .
V1 O38 1.620(16) .
V1 O39 1.639(16) .
V1 O23 1.776(11) .
V1 O31 1.817(12) .
V2 O40 1.653(16) .
V2 O41 1.67(2) .
V2 O22 1.736(12) .
V2 O30 1.739(12) .
V3 O42 1.66(2) .
V3 O43 1.67(2) .
V3 O34 1.766(12) .
V3 O36 1.842(13) .
V3 O42' 1.89(3) .
V4 O45' 1.50(3) .
V4 O44' 1.54(3) .
V4 O18 1.730(12) .
V4 O29 1.776(12) .
V4 O44 1.84(3) .
V4 O45 1.84(4) .
C3 C5 1.37(2) .
C3 N12 1.38(2) .
C3 C14 1.40(3) .
C5 N11 1.36(2) .
C5 C31 1.41(3) .
C6 C16 1.37(3) .
C6 N10 1.39(2) .
C6 C10 1.43(2) .
C7 C29 1.31(3) .
C7 N9 1.34(2) .
C7 H7A 0.9300 .
C8 N11 1.38(2) .
C8 C12 1.39(3) .
C8 H8A 0.9300 .
C9 C23 1.33(3) .
C9 C14 1.39(3) .
C9 H9A 0.9300 .
C10 N9 1.34(2) .
C10 C28 1.42(3) .
C11 C24 1.34(3) .
C11 C16 1.39(3) .
C11 H11A 0.9300 .
C12 C40 1.30(3) .
C12 H12A 0.9300 .
C13 C34 1.40(3) .
C13 N7 1.41(3) .
C13 C15 1.42(3) .
C14 C39 1.51(3) .
C15 C27 1.36(3) .
C15 N8 1.42(3) .
C16 C33 1.47(3) .
C17 N7 1.26(2) .
C17 C83 1.41(4) .
C17 H17A 0.9300 .
C21 N10 1.28(2) .
C21 C24 1.47(3) .
C21 H21A 0.9300 .
C22 N12 1.27(2) .
C22 C23 1.42(3) .
C22 H22A 0.9300 .
C23 H23A 0.9300 .
C24 H24A 0.9300 .
C25 N8 1.25(2) .
C25 C26 1.33(3) .
C25 H25A 0.9300 .
C26 C36 1.26(3) .
C26 H26A 0.9300 .
C27 C36 1.34(3) .
C27 C32 1.46(3) .
C28 C38 1.33(3) .
C28 C35 1.39(3) .
C29 C38 1.38(3) .
C29 H29A 0.9300 .
C30 C39 1.23(3) .
C30 C31 1.45(3) .
C30 H30A 0.9300 .
C31 C40 1.38(3) .
C32 C84 1.21(3) .
C32 H32A 0.9300 .
C33 C35 1.32(3) .
C33 H33A 0.9300 .
C34 C84 1.47(4) .
C34 C37 1.49(3) .
C35 H35A 0.9300 .
C36 H36A 0.9300 .
C37 C83 1.35(4) .
C37 H37A 0.9300 .
C38 H38A 0.9300 .
C39 H39A 0.9300 .
C40 H40A 0.9300 .
C44 N3 1.40(2) .
C44 C45 1.41(2) .
C44 C62 1.42(2) .
C45 N4 1.32(2) .
C45 C54 1.39(3) .
C46 N4 1.28(2) .
C46 C48 1.43(2) .
C46 H46A 0.9300 .
C47 N6 1.27(2) .
C47 C55 1.41(3) .
C47 H47A 0.9300 .
C48 C58 1.46(3) .
C48 H48A 0.9300 .
C49 N6 1.37(2) .
C49 C52 1.37(3) .
C49 C51 1.42(2) .
C50 N2 1.32(2) .
C50 C53 1.48(3) .
C50 H50A 0.9300 .
C51 N5 1.36(2) .
C51 C66 1.39(3) .
C52 C60 1.37(3) .
C52 C61 1.46(3) .
C53 C68 1.28(3) .
C53 H53A 0.9300 .
C54 C58 1.33(3) .
C54 C64 1.51(3) .
C55 C61 1.38(3) .
C55 H55A 0.9300 .
C56 N1 1.35(2) .
C56 C71 1.35(3) .
C56 C57 1.46(2) .
C57 N2 1.33(2) .
C57 C63 1.38(3) .
C58 H58A 0.9300 .
C59 C62 1.33(3) .
C59 C77 1.34(3) .
C59 H59A 0.9300 .
C60 C82 1.38(3) .
C60 H60A 0.9300 .
C61 H61A 0.9300 .
C62 C67 1.45(3) .
C63 C68 1.35(3) .
C63 C65 1.46(3) .
C64 C67 1.28(3) .
C64 H64A 0.9300 .
C65 C70 1.28(3) .
C65 H65A 0.9300 .
C66 C69 1.41(3) .
C66 C82 1.43(3) .
C67 H67A 0.9300 .
C68 H68A 0.9300 .
C69 C78 1.41(3) .
C69 H69A 0.9300 .
C70 C71 1.43(3) .
C70 H70A 0.9300 .
C71 C72 1.32(3) .
C72 C81 1.35(3) .
C72 H72A 0.9300 .
C76 N1 1.31(2) .
C76 C81 1.42(3) .
C76 H76A 0.9300 .
C77 C80 1.40(3) .
C77 H77A 0.9300 .
C78 C79 1.36(3) .
C78 H78A 0.9300 .
C79 N5 1.30(2) .
C79 H79A 0.9300 .
C80 N3 1.30(2) .
C80 H80A 0.9300 .
C81 H81A 0.9300 .
C82 H82A 0.9300 .
C83 H83A 0.9300 .
C84 H84A 0.9300 .
O80W Cu3 2.284(14) 2
O42 O42' 1.56(4) .
O44 O44' 1.02(4) .
O44' O45' 1.74(4) .
O45 O45' 1.05(4) .
